data_1556640
loop_
_publ_author_name
'Begum, Nazma'
'Kaur, Supreet'
'Xiang, Ying'
'Yin, Heng'
'Mohiuddin, Golam'
'Rao, Nandiraju V. S.'
'Pal, Santanu Kumar'

_publ_section_title
;
 Photoswitchable Bent-Core Nematic Liquid Crystals with Methylated
 Azobenzene Wing Exhibiting Optic-Field-Enhanced Fr\'eedericksz Transition
 Effect
;
_journal_name_full 'The Journal of Physical Chemistry C'
_journal_paper_doi 10.1021/acs.jpcc.9b09326
_journal_year 2019
_chemical_formula_moiety 'C35 H36 Cl N3 O4'
_chemical_formula_sum 'C35 H36 Cl N3 O4'
_chemical_formula_weight 598.12
_space_group_crystal_system triclinic
_space_group_IT_number 2
_space_group_name_Hall '-P 1'
_space_group_name_H-M_alt 'P -1'
_atom_sites_solution_hydrogens geom
_atom_sites_solution_primary dual
_audit_creation_date 2019-06-21
_audit_creation_method
;
Olex2 1.2
(compiled 2018.05.29 svn.r3508 for OlexSys, GUI svn.r5506)
;
_cell_angle_alpha 92.541(3)
_cell_angle_beta 91.378(4)
_cell_angle_gamma 109.089(4)
_cell_formula_units_Z 2
_cell_length_a 8.3765(4)
_cell_length_b 9.2524(4)
_cell_length_c 21.5856(8)
_cell_measurement_reflns_used 1016
_cell_measurement_temperature 298.0(2)
_cell_measurement_theta_max 21.0940
_cell_measurement_theta_min 2.7020
_cell_volume 1578.08(12)
_computing_cell_refinement 'CrysAlisPro 1.171.39.35c (Rigaku OD, 2017)'
_computing_data_collection 'CrysAlisPro 1.171.39.35c (Rigaku OD, 2017)'
_computing_data_reduction 'CrysAlisPro 1.171.39.35c (Rigaku OD, 2017)'
_computing_molecular_graphics 'Olex2 (Dolomanov et al., 2009)'
_computing_publication_material 'Olex2 (Dolomanov et al., 2009)'
_computing_structure_refinement 'ShelXL (Sheldrick, 2015)'
_computing_structure_solution 'ShelXT (Sheldrick, 2015)'
_diffrn_ambient_temperature 298.0(2)
_diffrn_detector 'CCD plate'
_diffrn_measured_fraction_theta_full 0.999
_diffrn_measured_fraction_theta_max 0.999
_diffrn_measurement_details
;
List of Runs (angles in degrees, time in seconds):

  # Type    Start    End  Width  t~exp~   \w     \q     \k     \f   Frames
--------------------------------------------------------------------------
  1  \w    -68.00  46.00   0.30   10.00    --   29.89  54.00  90.00  380
  2  \w     29.00  54.80   0.30   10.00    --   29.89  54.00-180.00   86
  3  \w    -66.00 115.80   0.30   10.00    --   29.89  54.00 -30.00  606
;
_diffrn_measurement_device 'two-circle diffractometer'
_diffrn_measurement_device_type 'XtaLAB Mini (ROW)'
_diffrn_measurement_method '\w scans'
_diffrn_orient_matrix_type 'CrysAlisPro convention (1999,Acta A55,543-557)'
_diffrn_orient_matrix_UB_11 -0.0219656000
_diffrn_orient_matrix_UB_12 -0.0016793000
_diffrn_orient_matrix_UB_13 -0.0320278000
_diffrn_orient_matrix_UB_21 -0.0596378000
_diffrn_orient_matrix_UB_22 0.0371297000
_diffrn_orient_matrix_UB_23 0.0072194000
_diffrn_orient_matrix_UB_31 0.0632701000
_diffrn_orient_matrix_UB_32 0.0722461000
_diffrn_orient_matrix_UB_33 -0.0024095000
_diffrn_radiation_monochromator graphite
_diffrn_radiation_probe x-ray
_diffrn_radiation_type MoK\a
_diffrn_radiation_wavelength 0.71073
_diffrn_reflns_av_R_equivalents 0.0296
_diffrn_reflns_av_unetI/netI 0.0706
_diffrn_reflns_Laue_measured_fraction_full 0.999
_diffrn_reflns_Laue_measured_fraction_max 0.999
_diffrn_reflns_limit_h_max 9
_diffrn_reflns_limit_h_min -9
_diffrn_reflns_limit_k_max 9
_diffrn_reflns_limit_k_min -10
_diffrn_reflns_limit_l_max 25
_diffrn_reflns_limit_l_min -25
_diffrn_reflns_number 8206
_diffrn_reflns_point_group_measured_fraction_full 0.999
_diffrn_reflns_point_group_measured_fraction_max 0.999
_diffrn_reflns_theta_full 24.998
_diffrn_reflns_theta_max 24.998
_diffrn_reflns_theta_min 2.565
_diffrn_source 'fine-focus sealed X-ray tube'
_diffrn_source_type 'Rigaku (Mo) X-ray Source'
_exptl_absorpt_coefficient_mu 0.164
_exptl_absorpt_correction_T_max 1.00000
_exptl_absorpt_correction_T_min 0.89723
_exptl_absorpt_correction_type multi-scan
_exptl_absorpt_process_details
;
CrysAlisPro 1.171.39.35c (Rigaku Oxford Diffraction, 2017)
Empirical absorption correction using spherical harmonics,
 implemented in SCALE3 ABSPACK scaling algorithm.
;
_exptl_crystal_colour 'clear light yellow'
_exptl_crystal_colour_lustre clear
_exptl_crystal_colour_modifier light
_exptl_crystal_colour_primary yellow
_exptl_crystal_density_diffrn 1.259
_exptl_crystal_description plate
_exptl_crystal_F_000 632
_exptl_crystal_size_max 0.2
_exptl_crystal_size_mid 0.18
_exptl_crystal_size_min 0.05
_refine_diff_density_max 0.438
_refine_diff_density_min -0.220
_refine_diff_density_rms 0.047
_refine_ls_extinction_method none
_refine_ls_goodness_of_fit_ref 0.984
_refine_ls_hydrogen_treatment constr
_refine_ls_matrix_type full
_refine_ls_number_parameters 406
_refine_ls_number_reflns 5532
_refine_ls_number_restraints 0
_refine_ls_restrained_S_all 0.984
_refine_ls_R_factor_all 0.1462
_refine_ls_R_factor_gt 0.0700
_refine_ls_shift/su_max 0.000
_refine_ls_shift/su_mean 0.000
_refine_ls_structure_factor_coef Fsqd
_refine_ls_weighting_details 'w=1/[\s^2^(Fo^2^)+(0.1108P)^2^] where P=(Fo^2^+2Fc^2^)/3'
_refine_ls_weighting_scheme calc
_refine_ls_wR_factor_gt 0.1827
_refine_ls_wR_factor_ref 0.2598
_reflns_Friedel_coverage 0.000
_reflns_number_gt 2279
_reflns_number_total 5532
_reflns_threshold_expression 'I > 2\s(I)'
_cod_data_source_file jp9b09326_si_003.cif
_cod_data_source_block 7-(o)m-cl
_cod_database_code 1556640
_shelx_shelxl_version_number 2014/7
_shelx_space_group_comment
;
The symmetry employed for this shelxl refinement is uniquely defined
by the following loop, which should always be used as a source of
symmetry information in preference to the above space-group names.
They are only intended as comments.
;
_shelx_estimated_absorpt_t_max 0.992
_shelx_estimated_absorpt_t_min 0.968
_reflns_odcompleteness_completeness 99.91
_reflns_odcompleteness_iscentric 1
_reflns_odcompleteness_theta 24.97
_olex2_refinement_description
;
1. Fixed Uiso
 At 1.2 times of:
  All C(H) groups, {H1Aa,H1Ab,H1Ac} of C1A, All C(H,H) groups
 At 1.5 times of:
  All O(H) groups, {H29a,H29b,H29c} of C29, {H21a,H21b,H21c} of C21
2. Uiso/Uaniso restraints and constraints
Uanis(C2A)
3. Others
 Sof(H3bc)=Sof(H3bd)=Sof(C1B)=Sof(H1Ba)=Sof(H1Bb)=Sof(H1Bc)=Sof(C2B)=Sof(H2Ba)=
 Sof(H2Bb)=1-FVAR(1)
 Sof(H3aa)=Sof(H3ab)=Sof(C2A)=Sof(H2Aa)=Sof(H2Ab)=Sof(C1A)=Sof(H1Aa)=Sof(H1Ab)=
 Sof(H1Ac)=FVAR(1)
4.a Secondary CH2 refined with riding coordinates:
 C6(H6a,H6b), C4(H4a,H4b), C5(H5a,H5b), C7(H7a,H7b), C3(H3aa,H3ab), C2A(H2Aa,
 H2Ab)
4.b Aromatic/amide H refined with riding coordinates:
 C25(H25), C14(H14), C18(H18), C24(H24), C31(H31), C27(H27), C13(H13),
 C35(H35), C16(H16), C9(H9), C32(H32), C10(H10), C17(H17), C34(H34)
4.c Idealised Me refined as rotating group:
 C21(H21a,H21b,H21c), C29(H29a,H29b,H29c), C1A(H1Aa,H1Ab,H1Ac)
4.d Idealised tetrahedral OH refined as rotating group:
 O2(H2)
;
_olex2_submission_special_instructions 'No special instructions were received'
_oxdiff_exptl_absorpt_empirical_details
;
Empirical correction (ABSPACK) includes:
- Absorption correction using spherical harmonics
- Frame scaling
;
_oxdiff_exptl_absorpt_empirical_full_max 1.097
_oxdiff_exptl_absorpt_empirical_full_min 0.942

loop_
_space_group_symop_operation_xyz
'x, y, z'
'-x, -y, -z'

loop_
_atom_site_label
_atom_site_type_symbol
_atom_site_fract_x
_atom_site_fract_y
_atom_site_fract_z
_atom_site_U_iso_or_equiv
_atom_site_adp_type
_atom_site_occupancy
_atom_site_site_symmetry_order
_atom_site_calc_flag
_atom_site_refinement_flags_posn
_atom_site_refinement_flags_occupancy
_atom_site_disorder_assembly
_atom_site_disorder_group
Cl1 Cl 1.14688(18) -0.34276(13) 0.64457(6) 0.1120(5) Uani 1 1 d . . . .
O4 O 1.3195(4) 0.7957(3) 0.36118(13) 0.0882(9) Uani 1 1 d . . . .
O1 O 0.4506(4) 1.3809(3) 0.07663(15) 0.0967(10) Uani 1 1 d . . . .
N3 N 1.1960(5) 0.2332(4) 0.52549(16) 0.0816(10) Uani 1 1 d . . . .
N2 N 1.3054(4) 0.2764(4) 0.48568(15) 0.0764(9) Uani 1 1 d . . . .
N1 N 1.0151(4) 1.1274(4) 0.18601(15) 0.0794(10) Uani 1 1 d . . . .
O3 O 1.1076(5) 0.6605(3) 0.29696(16) 0.1175(13) Uani 1 1 d . . . .
O2 O 0.7826(5) 1.0552(4) 0.09721(16) 0.1144(12) Uani 1 1 d . . . .
H2 H 0.8627 1.0482 0.1180 0.172 Uiso 1 1 calc GR . . .
C19 C 1.2374(5) 0.9307(4) 0.28367(17) 0.0705(10) Uani 1 1 d . . . .
C20 C 1.1069(5) 0.9580(4) 0.25017(17) 0.0693(10) Uani 1 1 d . . . .
C15 C 1.1454(5) 1.0979(4) 0.22177(18) 0.0718(10) Uani 1 1 d . . . .
C23 C 1.3126(5) 0.6627(5) 0.3922(2) 0.0773(11) Uani 1 1 d . . . .
C30 C 1.1955(5) 0.0949(4) 0.55359(18) 0.0745(11) Uani 1 1 d . . . .
C26 C 1.3038(5) 0.4113(4) 0.45648(19) 0.0753(11) Uani 1 1 d . . . .
C22 C 1.2085(6) 0.7830(5) 0.31344(19) 0.0791(12) Uani 1 1 d . . . .
C33 C 1.1662(6) -0.1744(5) 0.60945(18) 0.0806(12) Uani 1 1 d . . . .
C28 C 1.4100(5) 0.5767(5) 0.37204(19) 0.0824(12) Uani 1 1 d . . . .
C25 C 1.2117(6) 0.5037(5) 0.4764(2) 0.0857(12) Uani 1 1 d . . . .
H25 H 1.1476 0.4814 0.5115 0.103 Uiso 1 1 calc R . . .
C14 C 0.9843(5) 1.2542(5) 0.19596(19) 0.0770(11) Uani 1 1 d . . . .
H14 H 1.0489 1.3261 0.2260 0.092 Uiso 1 1 calc R . . .
C18 C 1.3995(5) 1.0378(5) 0.2888(2) 0.0845(12) Uani 1 1 d . . . .
H18 H 1.4843 1.0177 0.3119 0.101 Uiso 1 1 calc R . . .
C24 C 1.2169(5) 0.6304(5) 0.4430(2) 0.0829(12) Uani 1 1 d . . . .
H24 H 1.1549 0.6929 0.4554 0.099 Uiso 1 1 calc R . . .
C8 C 0.5830(5) 1.3463(5) 0.1016(2) 0.0823(12) Uani 1 1 d . . . .
C11 C 0.8515(5) 1.2864(5) 0.1614(2) 0.0765(11) Uani 1 1 d . . . .
C31 C 1.3193(6) 0.0288(5) 0.54699(19) 0.0845(12) Uani 1 1 d . . . .
H31 H 1.4122 0.0741 0.5234 0.101 Uiso 1 1 calc R . . .
C27 C 1.4046(6) 0.4499(5) 0.4062(2) 0.0837(12) Uani 1 1 d . . . .
H27 H 1.4705 0.3904 0.3946 0.100 Uiso 1 1 calc R . . .
C13 C 0.6164(6) 1.2153(5) 0.0854(2) 0.0893(13) Uani 1 1 d . . . .
H13 H 0.5494 1.1458 0.0552 0.107 Uiso 1 1 calc R . . .
C35 C 1.0569(6) 0.0272(5) 0.58841(19) 0.0858(12) Uani 1 1 d . . . .
H35 H 0.9730 0.0720 0.5927 0.103 Uiso 1 1 calc R . . .
C12 C 0.7530(6) 1.1866(5) 0.1150(2) 0.0848(12) Uani 1 1 d . . . .
C16 C 1.3066(6) 1.2037(5) 0.2265(2) 0.0904(13) Uani 1 1 d . . . .
H16 H 1.3292 1.2957 0.2072 0.108 Uiso 1 1 calc R . . .
C9 C 0.6809(6) 1.4506(5) 0.1474(2) 0.0892(13) Uani 1 1 d . . . .
H9 H 0.6571 1.5396 0.1581 0.107 Uiso 1 1 calc R . . .
C32 C 1.3053(6) -0.1055(5) 0.5755(2) 0.0902(13) Uani 1 1 d . . . .
H32 H 1.3901 -0.1493 0.5718 0.108 Uiso 1 1 calc R . . .
C10 C 0.8133(6) 1.4200(5) 0.1764(2) 0.0866(13) Uani 1 1 d . . . .
H10 H 0.8791 1.4898 0.2069 0.104 Uiso 1 1 calc R . . .
C17 C 1.4340(6) 1.1740(5) 0.2596(2) 0.0921(14) Uani 1 1 d . . . .
H17 H 1.5425 1.2451 0.2623 0.111 Uiso 1 1 calc R . . .
C34 C 1.0432(6) -0.1078(5) 0.6169(2) 0.0943(14) Uani 1 1 d . . . .
H34 H 0.9511 -0.1528 0.6410 0.113 Uiso 1 1 calc R . . .
C6 C 0.1985(6) 1.3365(5) 0.0154(2) 0.0970(14) Uani 1 1 d . . . .
H6A H 0.2490 1.4362 -0.0013 0.116 Uiso 1 1 calc R . . .
H6B H 0.1413 1.3509 0.0526 0.116 Uiso 1 1 calc R . . .
C4 C -0.0655(6) 1.2985(6) -0.0510(2) 0.1016(15) Uani 1 1 d . . . .
H4A H -0.1157 1.3243 -0.0139 0.122 Uiso 1 1 calc R . . .
H4B H -0.0123 1.3931 -0.0711 0.122 Uiso 1 1 calc R . . .
C21 C 0.9276(5) 0.8477(5) 0.2431(2) 0.0941(14) Uani 1 1 d . . . .
H21A H 0.9110 0.7936 0.2032 0.141 Uiso 1 1 calc GR . . .
H21B H 0.8496 0.9037 0.2465 0.141 Uiso 1 1 calc GR . . .
H21C H 0.9085 0.7758 0.2751 0.141 Uiso 1 1 calc GR . . .
C5 C 0.0702(6) 1.2348(5) -0.0315(2) 0.1018(15) Uani 1 1 d . . . .
H5A H 0.1283 1.2176 -0.0680 0.122 Uiso 1 1 calc R . . .
H5B H 0.0175 1.1363 -0.0141 0.122 Uiso 1 1 calc R . . .
C7 C 0.3363(6) 1.2732(6) 0.0327(2) 0.1043(15) Uani 1 1 d . . . .
H7A H 0.2886 1.1750 0.0508 0.125 Uiso 1 1 calc R . . .
H7B H 0.3955 1.2587 -0.0039 0.125 Uiso 1 1 calc R . . .
C29 C 1.5216(7) 0.6180(6) 0.3177(2) 0.1163(17) Uani 1 1 d . . . .
H29A H 1.4550 0.5820 0.2799 0.174 Uiso 1 1 calc GR . . .
H29B H 1.6080 0.5711 0.3204 0.174 Uiso 1 1 calc GR . . .
H29C H 1.5731 0.7273 0.3181 0.174 Uiso 1 1 calc GR . . .
C3 C -0.2034(7) 1.1986(7) -0.0932(3) 0.134(2) Uani 1 1 d . . . .
H3AA H -0.1511 1.1596 -0.1268 0.161 Uiso 0.614(16) 1 calc R P A 1
H3AB H -0.2660 1.1113 -0.0704 0.161 Uiso 0.614(16) 1 calc R P A 1
H3BC H -0.2448 1.0976 -0.0769 0.161 Uiso 0.386(16) 1 calc R P A 2
H3BD H -0.1579 1.1881 -0.1335 0.161 Uiso 0.386(16) 1 calc R P A 2
C2A C -0.324(6) 1.259(8) -0.121(2) 0.162(11) Uani 0.614(16) 1 d . P A 1
H2AA H -0.3633 1.3050 -0.0857 0.194 Uiso 0.614(16) 1 calc R P A 1
H2AB H -0.2547 1.3443 -0.1432 0.194 Uiso 0.614(16) 1 calc R P A 1
C1A C -0.4682(17) 1.1984(17) -0.1592(5) 0.138(5) Uani 0.614(16) 1 d . P A 1
H1AA H -0.4459 1.2371 -0.1997 0.165 Uiso 0.614(16) 1 calc GR P A 1
H1AB H -0.5588 1.2274 -0.1422 0.165 Uiso 0.614(16) 1 calc GR P A 1
H1AC H -0.4995 1.0887 -0.1621 0.165 Uiso 0.614(16) 1 calc GR P A 1
C1B C -0.308(4) 1.344(4) -0.1551(9) 0.153(12) Uani 0.386(16) 1 d . P A 2
H1BA H -0.2558 1.2911 -0.1830 0.184 Uiso 0.386(16) 1 calc GR P A 2
H1BB H -0.2286 1.4437 -0.1431 0.184 Uiso 0.386(16) 1 calc GR P A 2
H1BC H -0.4058 1.3558 -0.1753 0.184 Uiso 0.386(16) 1 calc GR P A 2
C2B C -0.356(11) 1.260(13) -0.102(4) 0.162(11) Uani 0.386(16) 1 d . P A 2
H2BA H -0.4619 1.1777 -0.1093 0.194 Uiso 0.386(16) 1 calc R P A 2
H2BB H -0.3641 1.3255 -0.0666 0.194 Uiso 0.386(16) 1 calc R P A 2

loop_
_atom_site_aniso_label
_atom_site_aniso_U_11
_atom_site_aniso_U_22
_atom_site_aniso_U_33
_atom_site_aniso_U_23
_atom_site_aniso_U_13
_atom_site_aniso_U_12
Cl1 0.1451(12) 0.0867(8) 0.0995(10) 0.0337(7) -0.0005(8) 0.0282(8)
O4 0.099(2) 0.0717(17) 0.090(2) 0.0262(15) -0.0170(17) 0.0211(15)
O1 0.094(2) 0.092(2) 0.113(3) 0.0120(18) -0.0082(19) 0.0434(18)
N3 0.091(3) 0.079(2) 0.077(2) 0.0170(18) 0.007(2) 0.028(2)
N2 0.084(2) 0.073(2) 0.073(2) 0.0178(17) 0.0006(19) 0.0260(18)
N1 0.081(2) 0.079(2) 0.083(2) 0.0195(18) -0.0023(18) 0.0318(19)
O3 0.129(3) 0.077(2) 0.130(3) 0.0341(19) -0.041(2) 0.012(2)
O2 0.132(3) 0.111(2) 0.122(3) -0.022(2) -0.031(2) 0.076(2)
C19 0.076(3) 0.063(2) 0.073(3) 0.0119(19) 0.001(2) 0.022(2)
C20 0.070(2) 0.062(2) 0.076(3) 0.0108(19) 0.001(2) 0.0208(19)
C15 0.077(3) 0.071(2) 0.073(3) 0.013(2) 0.002(2) 0.029(2)
C23 0.082(3) 0.068(2) 0.080(3) 0.017(2) -0.011(2) 0.023(2)
C30 0.091(3) 0.069(2) 0.068(3) 0.016(2) -0.003(2) 0.031(2)
C26 0.082(3) 0.072(3) 0.079(3) 0.023(2) -0.003(2) 0.033(2)
C22 0.081(3) 0.079(3) 0.078(3) 0.011(2) -0.003(2) 0.026(2)
C33 0.102(3) 0.072(3) 0.062(3) 0.018(2) 0.001(2) 0.019(3)
C28 0.089(3) 0.077(3) 0.081(3) 0.024(2) -0.002(2) 0.024(2)
C25 0.098(3) 0.085(3) 0.082(3) 0.026(2) 0.011(2) 0.038(3)
C14 0.086(3) 0.071(2) 0.078(3) 0.021(2) 0.011(2) 0.028(2)
C18 0.076(3) 0.081(3) 0.092(3) 0.023(2) -0.002(2) 0.017(2)
C24 0.092(3) 0.079(3) 0.088(3) 0.022(2) 0.007(3) 0.040(2)
C8 0.085(3) 0.083(3) 0.092(3) 0.029(2) 0.015(3) 0.042(3)
C11 0.086(3) 0.072(2) 0.079(3) 0.021(2) 0.010(2) 0.033(2)
C31 0.089(3) 0.082(3) 0.086(3) 0.033(2) 0.015(2) 0.030(2)
C27 0.100(3) 0.078(3) 0.083(3) 0.018(2) 0.008(2) 0.040(2)
C13 0.093(3) 0.094(3) 0.092(3) 0.001(2) -0.012(3) 0.049(3)
C35 0.092(3) 0.087(3) 0.080(3) 0.018(2) 0.017(2) 0.030(3)
C12 0.096(3) 0.085(3) 0.085(3) 0.011(2) 0.005(3) 0.045(3)
C16 0.092(3) 0.078(3) 0.105(4) 0.033(3) 0.011(3) 0.030(3)
C9 0.095(3) 0.071(3) 0.107(4) 0.010(3) -0.004(3) 0.034(3)
C32 0.106(4) 0.088(3) 0.086(3) 0.018(2) 0.001(3) 0.043(3)
C10 0.096(3) 0.073(3) 0.097(3) 0.016(2) 0.003(3) 0.034(2)
C17 0.076(3) 0.079(3) 0.116(4) 0.030(3) -0.002(3) 0.015(2)
C34 0.106(4) 0.092(3) 0.080(3) 0.022(2) 0.010(3) 0.024(3)
C6 0.092(3) 0.101(3) 0.109(4) 0.016(3) -0.006(3) 0.045(3)
C4 0.094(3) 0.115(4) 0.106(4) 0.012(3) -0.001(3) 0.049(3)
C21 0.082(3) 0.080(3) 0.115(4) 0.025(3) -0.007(3) 0.019(2)
C5 0.105(4) 0.092(3) 0.115(4) 0.005(3) -0.006(3) 0.043(3)
C7 0.109(4) 0.111(4) 0.109(4) 0.006(3) -0.005(3) 0.060(3)
C29 0.131(4) 0.117(4) 0.112(4) 0.045(3) 0.042(3) 0.049(3)
C3 0.126(5) 0.149(5) 0.132(5) -0.006(4) -0.024(4) 0.054(4)
C2A 0.112(19) 0.256(11) 0.13(3) -0.04(2) -0.030(16) 0.088(15)
C1A 0.126(10) 0.192(12) 0.100(7) 0.007(7) -0.013(7) 0.059(10)
C1B 0.17(2) 0.23(3) 0.114(16) -0.002(15) -0.006(14) 0.13(2)
C2B 0.112(19) 0.256(11) 0.13(3) -0.04(2) -0.030(16) 0.088(15)

loop_
_atom_type_symbol
_atom_type_description
_atom_type_scat_dispersion_real
_atom_type_scat_dispersion_imag
_atom_type_scat_source
C C 0.0033 0.0016 'International Tables Vol C Tables 4.2.6.8 and 6.1.1.4'
H H 0.0000 0.0000 'International Tables Vol C Tables 4.2.6.8 and 6.1.1.4'
Cl Cl 0.1484 0.1585 'International Tables Vol C Tables 4.2.6.8 and 6.1.1.4'
N N 0.0061 0.0033 'International Tables Vol C Tables 4.2.6.8 and 6.1.1.4'
O O 0.0106 0.0060 'International Tables Vol C Tables 4.2.6.8 and 6.1.1.4'

loop_
_geom_angle_atom_site_label_1
_geom_angle_atom_site_label_2
_geom_angle_atom_site_label_3
_geom_angle
C22 O4 C23 118.5(3)
C8 O1 C7 119.0(3)
N2 N3 C30 113.8(3)
N3 N2 C26 114.1(3)
C14 N1 C15 119.8(4)
C12 O2 H2 109.5
C20 C19 C22 120.6(4)
C20 C19 C18 121.5(3)
C18 C19 C22 117.9(3)
C19 C20 C15 117.2(4)
C19 C20 C21 124.4(3)
C15 C20 C21 118.4(3)
C20 C15 N1 118.3(4)
C16 C15 N1 120.3(3)
C16 C15 C20 121.3(3)
C28 C23 O4 118.9(4)
C24 C23 O4 118.1(4)
C24 C23 C28 122.9(4)
C31 C30 N3 124.5(4)
C31 C30 C35 120.2(4)
C35 C30 N3 115.3(4)
C25 C26 N2 124.2(4)
C27 C26 N2 115.9(4)
C27 C26 C25 119.9(4)
O4 C22 C19 112.1(4)
O3 C22 O4 120.7(4)
O3 C22 C19 127.1(4)
C32 C33 Cl1 120.5(4)
C34 C33 Cl1 119.1(4)
C34 C33 C32 120.3(4)
C23 C28 C27 116.6(4)
C23 C28 C29 122.4(4)
C27 C28 C29 120.9(4)
C26 C25 H25 120.6
C26 C25 C24 118.8(4)
C24 C25 H25 120.6
N1 C14 H14 119.4
N1 C14 C11 121.3(4)
C11 C14 H14 119.4
C19 C18 H18 120.1
C17 C18 C19 119.9(4)
C17 C18 H18 120.1
C23 C24 C25 120.0(4)
C23 C24 H24 120.0
C25 C24 H24 120.0
O1 C8 C13 123.1(4)
O1 C8 C9 115.8(4)
C13 C8 C9 121.1(4)
C12 C11 C14 122.6(4)
C12 C11 C10 117.6(4)
C10 C11 C14 119.8(4)
C30 C31 H31 120.2
C30 C31 C32 119.7(4)
C32 C31 H31 120.2
C26 C27 C28 121.6(4)
C26 C27 H27 119.2
C28 C27 H27 119.2
C8 C13 H13 120.4
C8 C13 C12 119.2(4)
C12 C13 H13 120.4
C30 C35 H35 120.0
C30 C35 C34 119.9(4)
C34 C35 H35 120.0
O2 C12 C11 121.3(4)
O2 C12 C13 117.4(4)
C11 C12 C13 121.3(4)
C15 C16 H16 119.7
C17 C16 C15 120.6(4)
C17 C16 H16 119.7
C8 C9 H9 120.5
C10 C9 C8 119.0(4)
C10 C9 H9 120.5
C33 C32 C31 120.3(4)
C33 C32 H32 119.9
C31 C32 H32 119.9
C11 C10 H10 119.1
C9 C10 C11 121.7(4)
C9 C10 H10 119.1
C18 C17 H17 120.2
C16 C17 C18 119.5(4)
C16 C17 H17 120.2
C33 C34 C35 119.6(5)
C33 C34 H34 120.2
C35 C34 H34 120.2
H6A C6 H6B 107.8
C5 C6 H6A 108.9
C5 C6 H6B 108.9
C7 C6 H6A 108.9
C7 C6 H6B 108.9
C7 C6 C5 113.2(4)
H4A C4 H4B 107.3
C5 C4 H4A 108.1
C5 C4 H4B 108.1
C3 C4 H4A 108.1
C3 C4 H4B 108.1
C3 C4 C5 116.7(4)
C20 C21 H21A 109.5
C20 C21 H21B 109.5
C20 C21 H21C 109.5
H21A C21 H21B 109.5
H21A C21 H21C 109.5
H21B C21 H21C 109.5
C6 C5 H5A 108.7
C6 C5 H5B 108.7
C4 C5 C6 114.0(4)
C4 C5 H5A 108.7
C4 C5 H5B 108.7
H5A C5 H5B 107.6
O1 C7 C6 107.7(4)
O1 C7 H7A 110.2
O1 C7 H7B 110.2
C6 C7 H7A 110.2
C6 C7 H7B 110.2
H7A C7 H7B 108.5
C28 C29 H29A 109.5
C28 C29 H29B 109.5
C28 C29 H29C 109.5
H29A C29 H29B 109.5
H29A C29 H29C 109.5
H29B C29 H29C 109.5
C4 C3 H3AA 107.3
C4 C3 H3AB 107.3
C4 C3 H3BC 108.9
C4 C3 H3BD 108.9
C4 C3 C2B 114(4)
H3AA C3 H3AB 106.9
H3BC C3 H3BD 107.7
C2A C3 C4 120(2)
C2A C3 H3AA 107.3
C2A C3 H3AB 107.3
C2B C3 H3BC 108.9
C2B C3 H3BD 108.9
C3 C2A H2AA 103.5
C3 C2A H2AB 103.5
H2AA C2A H2AB 105.3
C1A C2A C3 135(5)
C1A C2A H2AA 103.5
C1A C2A H2AB 103.5
C2A C1A H1AA 109.5
C2A C1A H1AB 109.5
C2A C1A H1AC 109.5
H1AA C1A H1AB 109.5
H1AA C1A H1AC 109.5
H1AB C1A H1AC 109.5
H1BA C1B H1BB 109.5
H1BA C1B H1BC 109.5
H1BB C1B H1BC 109.5
C2B C1B H1BA 109.5
C2B C1B H1BB 109.5
C2B C1B H1BC 109.5
C3 C2B H2BA 111.7
C3 C2B H2BB 111.7
C1B C2B C3 100(4)
C1B C2B H2BA 111.7
C1B C2B H2BB 111.7
H2BA C2B H2BB 109.4

loop_
_geom_bond_atom_site_label_1
_geom_bond_atom_site_label_2
_geom_bond_distance
Cl1 C33 1.724(4)
O4 C23 1.412(4)
O4 C22 1.346(4)
O1 C8 1.357(4)
O1 C7 1.435(5)
N3 N2 1.252(5)
N3 C30 1.439(5)
N2 C26 1.427(4)
N1 C15 1.427(4)
N1 C14 1.292(4)
O3 C22 1.204(5)
O2 H2 0.8200
O2 C12 1.359(5)
C19 C20 1.393(5)
C19 C22 1.486(5)
C19 C18 1.393(5)
C20 C15 1.401(5)
C20 C21 1.515(5)
C15 C16 1.382(5)
C23 C28 1.378(6)
C23 C24 1.360(6)
C30 C31 1.373(5)
C30 C35 1.383(6)
C26 C25 1.388(5)
C26 C27 1.379(6)
C33 C32 1.377(6)
C33 C34 1.372(6)
C28 C27 1.402(5)
C28 C29 1.501(6)
C25 H25 0.9300
C25 C24 1.392(5)
C14 H14 0.9300
C14 C11 1.442(5)
C18 H18 0.9300
C18 C17 1.383(5)
C24 H24 0.9300
C8 C13 1.363(5)
C8 C9 1.393(6)
C11 C12 1.385(6)
C11 C10 1.401(5)
C31 H31 0.9300
C31 C32 1.383(5)
C27 H27 0.9300
C13 H13 0.9300
C13 C12 1.401(5)
C35 H35 0.9300
C35 C34 1.390(5)
C16 H16 0.9300
C16 C17 1.378(5)
C9 H9 0.9300
C9 C10 1.375(5)
C32 H32 0.9300
C10 H10 0.9300
C17 H17 0.9300
C34 H34 0.9300
C6 H6A 0.9700
C6 H6B 0.9700
C6 C5 1.506(6)
C6 C7 1.502(5)
C4 H4A 0.9700
C4 H4B 0.9700
C4 C5 1.501(5)
C4 C3 1.482(6)
C21 H21A 0.9600
C21 H21B 0.9600
C21 H21C 0.9600
C5 H5A 0.9700
C5 H5B 0.9700
C7 H7A 0.9700
C7 H7B 0.9700
C29 H29A 0.9600
C29 H29B 0.9600
C29 H29C 0.9600
C3 H3AA 0.9700
C3 H3AB 0.9700
C3 H3BC 0.9700
C3 H3BD 0.9700
C3 C2A 1.44(7)
C3 C2B 1.57(9)
C2A H2AA 0.9700
C2A H2AB 0.9700
C2A C1A 1.39(6)
C1A H1AA 0.9600
C1A H1AB 0.9600
C1A H1AC 0.9600
C1B H1BA 0.9600
C1B H1BB 0.9600
C1B H1BC 0.9600
C1B C2B 1.40(11)
C2B H2BA 0.9700
C2B H2BB 0.9700
